data_1007146
loop_
_publ_author_name
'Averbuch-Pouchot, M T'
'Durif, A'

_publ_section_title
;
Cs~4~ Sr~3~ H~2~ (P~4~ O~12~)~3~, a new derivative of Al~4~ (P~4~
O~12~)~3~
;
_journal_coden_ASTM ACSCEE
_journal_name_full 'Acta Crystallographica C (39,1983-)'
_journal_page_first 1557
_journal_page_last 1558
_journal_volume 41
_journal_year 1985
_chemical_formula_structural 'Cs4 Sr3 H2 (P4 O12)3'
_chemical_formula_sum 'Cs4 H2 O36 P12 Sr3'
_chemical_name_systematic
;
Tetracaesium tristrontium dihydrogentris(tetrametaphosphate)
;
_space_group_IT_number 220
_symmetry_cell_setting cubic
_symmetry_Int_Tables_number 220
_symmetry_space_group_name_Hall 'I -4bd 2c 3'
_symmetry_space_group_name_H-M 'I -4 3 d'
_cell_angle_alpha 90
_cell_angle_beta 90
_cell_angle_gamma 90
_cell_formula_units_Z 4
_cell_length_a 15.455(5)
_cell_length_b 15.455(5)
_cell_length_c 15.455(5)
_cell_volume 3691.5
_exptl_crystal_density_meas 3.14
_refine_ls_R_factor_all 0.031
_cod_original_formula_sum 'H2 Cs4 O36 P12 Sr3'
_cod_database_code 1007146

loop_
_symmetry_equiv_pos_as_xyz
x,y,z
1/2+x,1/2-y,-z
-x,1/2+y,1/2-z
1/2-x,-y,1/2+z
1/4+x,1/4+z,1/4+y
3/4+x,1/4-z,3/4-y
1/4-x,3/4-z,3/4+y
3/4-x,3/4+z,1/4-y
y,z,x
1/2-y,-z,1/2+x
1/2+y,1/2-z,-x
-y,1/2+z,1/2-x
1/4+z,1/4+y,1/4+x
1/4-z,3/4-y,3/4+x
3/4-z,3/4+y,1/4-x
3/4+z,1/4-y,3/4-x
z,x,y
-z,1/2+x,1/2-y
1/2-z,-x,1/2+y
1/2+z,1/2-x,-y
1/4+y,1/4+x,1/4+z
3/4-y,3/4+x,1/4-z
3/4+y,1/4-x,3/4-z
1/4-y,3/4-x,3/4+z
1/2+x,1/2+y,1/2+z
x,-y,1/2-z
1/2-x,y,-z
-x,1/2-y,z
3/4+x,3/4+z,3/4+y
1/4+x,3/4-z,1/4-y
3/4-x,1/4-z,1/4+y
1/4-x,1/4+z,3/4-y
1/2+y,1/2+z,1/2+x
-y,1/2-z,x
y,-z,1/2-x
1/2-y,z,-x
3/4+z,3/4+y,3/4+x
3/4-z,1/4-y,1/4+x
1/4-z,1/4+y,3/4-x
1/4+z,3/4-y,1/4-x
1/2+z,1/2+x,1/2+y
1/2-z,x,-y
-z,1/2-x,y
z,-x,1/2-y
3/4+y,3/4+x,3/4+z
1/4-y,1/4+x,3/4-z
1/4+y,3/4-x,1/4-z
3/4-y,1/4-x,1/4+z

loop_
_atom_site_label
_atom_site_type_symbol
_atom_site_symmetry_multiplicity
_atom_site_Wyckoff_symbol
_atom_site_fract_x
_atom_site_fract_y
_atom_site_fract_z
_atom_site_occupancy
_atom_site_attached_hydrogens
_atom_site_calc_flag
Cs1 Cs1+ 16 c 0.3678(2) 0.3678(2) 0.3678(2) 1. 0 d
Sr1 Sr2+ 12 a 0.875 0. 0.25 1. 0 d
P1 P5+ 48 e 0.2987(1) 0.3810(2) 0.1234(2) 1. 0 d
O1 O2- 48 e 0.4194(5) 0.0352(4) 0.3396(4) 1. 0 d
O2 O2- 48 e 0.4598(6) 0.1730(5) 0.2723(5) 1. 0 d
O3 O2- 48 e 0.1058(4) 0.0863(5) 0.4332(5) 1. 0 d
H1 H1+ 8 ? -1. -1. -1. 1. 0 dum

loop_
_atom_type_symbol
_atom_type_oxidation_number
Cs1+ 1.000
Sr2+ 2.000
P5+ 5.000
O2- -2.000
H1+ 1.000
